data_4512450
loop_
_publ_author_name
'Tang, Yuanyuan'
'Sun, Zhihua'
'Ji, Chengmin'
'Li, Lina'
'Zhang, Shuquan'
'Chen, Tianliang'
'Luo, Junhua'

_publ_section_title
;
 Hydrogen-Bonded Displacive-Type Ferroelastic Phase Transition in a New
 Entangled Supramolecular Compound
;
_journal_issue 1
_journal_name_full 'Crystal Growth &amp; Design'
_journal_page_first 457
_journal_paper_doi 10.1021/cg501529f
_journal_volume 15
_journal_year 2015
_chemical_formula_moiety 'C8 H20 N, 0.5(C4 H4 O4), 0.5(C4 H2 O4)'
_chemical_formula_sum 'C12 H23 N O4'
_chemical_formula_weight 245.31
_chemical_name_systematic
; 
 ? 
;
_space_group_IT_number 15
_space_group_name_Hall '-C 2yc'
_symmetry_cell_setting monoclinic
_symmetry_space_group_name_Hall '-C 2yc'
_symmetry_space_group_name_H-M 'C 1 2/c 1'
_atom_sites_solution_hydrogens geom
_atom_sites_solution_primary direct
_atom_sites_solution_secondary difmap
_audit_creation_method SHELXL-97
_cell_angle_alpha 90.00
_cell_angle_beta 92.422(4)
_cell_angle_gamma 90.00
_cell_formula_units_Z 8
_cell_length_a 16.6386(9)
_cell_length_b 19.8615(10)
_cell_length_c 9.0962(5)
_cell_measurement_temperature 250(2)
_cell_volume 3003.3(3)
_computing_structure_refinement 'SHELXL-97 (Sheldrick, 1997)'
_computing_structure_solution 'SHELXS-97 (Sheldrick, 1990)'
_diffrn_ambient_temperature 250(2)
_diffrn_measured_fraction_theta_full 0.997
_diffrn_measured_fraction_theta_max 0.997
_diffrn_radiation_monochromator graphite
_diffrn_radiation_source 'fine-focus sealed tube'
_diffrn_radiation_type MoK\a
_diffrn_radiation_wavelength 0.71073
_diffrn_reflns_av_R_equivalents 0.0288
_diffrn_reflns_av_sigmaI/netI 0.0309
_diffrn_reflns_limit_h_max 19
_diffrn_reflns_limit_h_min -20
_diffrn_reflns_limit_k_max 24
_diffrn_reflns_limit_k_min -24
_diffrn_reflns_limit_l_max 11
_diffrn_reflns_limit_l_min -10
_diffrn_reflns_number 9364
_diffrn_reflns_theta_full 26.37
_diffrn_reflns_theta_max 26.37
_diffrn_reflns_theta_min 2.71
_exptl_absorpt_coefficient_mu 0.080
_exptl_absorpt_correction_T_max 0.9802
_exptl_absorpt_correction_T_min 0.9647
_exptl_absorpt_correction_type multi-scan
_exptl_absorpt_process_details
; 
_exptl_special_details 
;
_exptl_crystal_density_diffrn 1.085
_exptl_crystal_density_method 'not measured'
_exptl_crystal_F_000 1072
_exptl_crystal_size_max 0.45
_exptl_crystal_size_mid 0.35
_exptl_crystal_size_min 0.25
_refine_diff_density_max 0.252
_refine_diff_density_min -0.159
_refine_diff_density_rms 0.033
_refine_ls_extinction_method none
_refine_ls_goodness_of_fit_ref 1.046
_refine_ls_hydrogen_treatment refU
_refine_ls_matrix_type full
_refine_ls_number_parameters 160
_refine_ls_number_reflns 3072
_refine_ls_number_restraints 7
_refine_ls_restrained_S_all 1.051
_refine_ls_R_factor_all 0.1059
_refine_ls_R_factor_gt 0.0656
_refine_ls_shift/su_max 0.000
_refine_ls_shift/su_mean 0.000
_refine_ls_structure_factor_coef Fsqd
_refine_ls_weighting_details 'calc w=1/[\s^2^(Fo^2^)+(0.0556P)^2^+3.2598P] where P=(Fo^2^+2Fc^2^)/3'
_refine_ls_weighting_scheme calc
_refine_ls_wR_factor_gt 0.1632
_refine_ls_wR_factor_ref 0.1880
_reflns_number_gt 1897
_reflns_number_total 3072
_reflns_threshold_expression >2sigma(I)
_cod_data_source_file cg501529f_si_002.cif
_cod_data_source_block e:\250k
_cod_depositor_comments 'Adding full bibliography for 4512449--4512450.cif.'
_cod_original_sg_symbol_H-M 'C 2/c'
_cod_database_code 4512450

loop_
_symmetry_equiv_pos_as_xyz
'x, y, z'
'-x, y, -z+1/2'
'x+1/2, y+1/2, z'
'-x+1/2, y+1/2, -z+1/2'
'-x, -y, -z'
'x, -y, z-1/2'
'-x+1/2, -y+1/2, -z'
'x+1/2, -y+1/2, z-1/2'

loop_
_atom_site_label
_atom_site_type_symbol
_atom_site_fract_x
_atom_site_fract_y
_atom_site_fract_z
_atom_site_U_iso_or_equiv
_atom_site_adp_type
_atom_site_occupancy
_atom_site_symmetry_multiplicity
_atom_site_calc_flag
_atom_site_refinement_flags
N5 N 0.17742(13) 0.33739(10) 0.4627(2) 0.0632(6) Uani 1 1 d .
H5A H 0.2003 0.3231 0.5498 0.076 Uiso 1 1 calc R
H5B H 0.1975 0.3116 0.3902 0.076 Uiso 1 1 calc R
O13 O 0.09033(13) 0.57698(11) 0.3716(2) 0.0788(6) Uani 1 1 d .
O17 O 0.19174(14) 0.34440(11) 0.7723(2) 0.0876(7) Uani 1 1 d .
C10 C 0.02876(15) 0.51033(12) 0.5448(3) 0.0564(6) Uani 1 1 d .
H10 H 0.0323 0.4912 0.6394 0.068 Uiso 1 1 calc R
O16 O 0.26174(15) 0.25668(11) 0.7212(2) 0.0986(8) Uani 1 1 d .
C14 C 0.22976(16) 0.29280(15) 0.8120(3) 0.0653(7) Uani 1 1 d .
C4 C 0.20126(17) 0.40821(13) 0.4386(3) 0.0694(8) Uani 1 1 d .
H4A H 0.1889 0.4349 0.5255 0.083 Uiso 1 1 calc R
H4B H 0.1696 0.4264 0.3545 0.083 Uiso 1 1 calc R
C15 C 0.23432(15) 0.27734(13) 0.9729(3) 0.0634(7) Uani 1 1 d .
H15 H 0.2134 0.3089 1.0380 0.076 Uiso 1 1 calc R
C11 C 0.08922(16) 0.56164(13) 0.5090(3) 0.0591(6) Uani 1 1 d .
O12 O 0.13260(16) 0.58677(14) 0.6014(2) 0.1171(10) Uani 1 1 d .
C6 C 0.08934(16) 0.32639(14) 0.4649(3) 0.0709(8) Uani 1 1 d .
H6A H 0.0640 0.3417 0.3715 0.085 Uiso 1 1 calc R
H6B H 0.0673 0.3532 0.5442 0.085 Uiso 1 1 calc R
C7 C 0.06961(18) 0.25339(15) 0.4877(4) 0.0867(9) Uani 1 1 d .
H7A H 0.0968 0.2378 0.5791 0.104 Uiso 1 1 calc R
H7B H 0.0902 0.2270 0.4065 0.104 Uiso 1 1 calc R
C3 C 0.2881(2) 0.41506(16) 0.4107(4) 0.0956(10) Uani 1 1 d .
H3A H 0.3018 0.3851 0.3298 0.115 Uiso 1 1 calc R
H3B H 0.3200 0.4013 0.4987 0.115 Uiso 1 1 calc R
C2 C 0.3096(3) 0.4877(2) 0.3712(6) 0.1316(16) Uani 1 1 d U
H2A H 0.2731 0.5029 0.2905 0.158 Uiso 1 1 calc R
H2B H 0.3010 0.5166 0.4564 0.158 Uiso 1 1 calc R
C8 C -0.0195(2) 0.24115(19) 0.4960(6) 0.1208(15) Uani 1 1 d .
H8A H -0.0469 0.2589 0.4068 0.145 Uiso 1 1 calc R
H8B H -0.0395 0.2659 0.5802 0.145 Uiso 1 1 calc R
C9 C -0.0404(3) 0.1674(2) 0.5116(8) 0.191(3) Uani 1 1 d .
H9A H -0.0181 0.1421 0.4316 0.286 Uiso 1 1 calc R
H9B H -0.0984 0.1622 0.5084 0.286 Uiso 1 1 calc R
H9C H -0.0181 0.1506 0.6048 0.286 Uiso 1 1 calc R
C1 C 0.3918(3) 0.4957(3) 0.3275(7) 0.184(2) Uani 1 1 d U
H1A H 0.4014 0.4662 0.2453 0.221 Uiso 1 1 calc R
H1B H 0.4284 0.4843 0.4096 0.221 Uiso 1 1 calc R
H1C H 0.4005 0.5421 0.2986 0.221 Uiso 1 1 calc R
H1 H 0.127(2) 0.6082(19) 0.357(4) 0.116(13) Uiso 1 1 d .

loop_
_atom_site_aniso_label
_atom_site_aniso_U_11
_atom_site_aniso_U_22
_atom_site_aniso_U_33
_atom_site_aniso_U_23
_atom_site_aniso_U_13
_atom_site_aniso_U_12
N5 0.0739(15) 0.0646(13) 0.0514(12) 0.0003(10) 0.0065(10) 0.0217(11)
O13 0.0952(15) 0.0880(14) 0.0535(11) -0.0007(10) 0.0061(10) -0.0334(12)
O17 0.1163(17) 0.0954(15) 0.0520(11) 0.0028(10) 0.0155(11) 0.0372(13)
C10 0.0650(15) 0.0547(14) 0.0498(14) 0.0012(11) 0.0071(10) 0.0016(12)
O16 0.1299(19) 0.1045(16) 0.0633(13) -0.0159(11) 0.0267(12) 0.0397(14)
C14 0.0670(17) 0.0790(18) 0.0506(14) -0.0058(14) 0.0110(12) 0.0056(14)
C4 0.088(2) 0.0640(16) 0.0568(15) 0.0012(13) 0.0054(14) 0.0147(14)
C15 0.0619(16) 0.0707(16) 0.0581(16) -0.0129(13) 0.0105(12) 0.0064(13)
C11 0.0661(16) 0.0593(14) 0.0521(15) 0.0009(12) 0.0044(12) -0.0012(12)
O12 0.146(2) 0.141(2) 0.0621(13) 0.0224(13) -0.0235(13) -0.0825(18)
C6 0.0690(18) 0.0727(18) 0.0709(18) -0.0038(14) 0.0015(14) 0.0192(14)
C7 0.074(2) 0.077(2) 0.109(3) -0.0024(18) 0.0062(17) 0.0146(16)
C3 0.092(2) 0.079(2) 0.117(3) -0.0031(19) 0.024(2) 0.0052(18)
C2 0.111(3) 0.099(3) 0.187(5) -0.012(3) 0.040(3) -0.010(2)
C8 0.081(2) 0.091(3) 0.190(5) 0.008(3) 0.005(3) 0.010(2)
C9 0.103(3) 0.100(3) 0.369(10) 0.028(4) 0.011(4) -0.008(3)
C1 0.160(5) 0.139(4) 0.259(7) -0.009(4) 0.055(5) -0.032(4)

loop_
_atom_type_symbol
_atom_type_description
_atom_type_scat_dispersion_real
_atom_type_scat_dispersion_imag
_atom_type_scat_source
C C 0.0033 0.0016 'International Tables Vol C Tables 4.2.6.8 and 6.1.1.4'
H H 0.0000 0.0000 'International Tables Vol C Tables 4.2.6.8 and 6.1.1.4'
N N 0.0061 0.0033 'International Tables Vol C Tables 4.2.6.8 and 6.1.1.4'
O O 0.0106 0.0060 'International Tables Vol C Tables 4.2.6.8 and 6.1.1.4'

loop_
_geom_angle_atom_site_label_1
_geom_angle_atom_site_label_2
_geom_angle_atom_site_label_3
_geom_angle
_geom_angle_site_symmetry_1
C4 N5 C6 114.4(2) .
C10 C10 C11 124.8(3) 5_566
O16 C14 O17 120.8(3) .
O16 C14 C15 122.1(3) .
O17 C14 C15 117.1(2) .
N5 C4 C3 112.4(2) .
C15 C15 C14 123.3(3) 7_557
O12 C11 O13 123.5(3) .
O12 C11 C10 122.0(2) .
O13 C11 C10 114.5(2) .
N5 C6 C7 111.5(2) .
C6 C7 C8 112.6(3) .
C4 C3 C2 111.4(3) .
C1 C2 C3 113.6(4) .
C7 C8 C9 113.0(3) .

loop_
_geom_bond_atom_site_label_1
_geom_bond_atom_site_label_2
_geom_bond_distance
_geom_bond_site_symmetry_2
N5 C4 1.480(3) .
N5 C6 1.483(3) .
O13 C11 1.287(3) .
O17 C14 1.250(3) .
C10 C10 1.297(5) 5_566
C10 C11 1.478(3) .
O16 C14 1.232(3) .
C14 C15 1.494(4) .
C4 C3 1.484(4) .
C15 C15 1.293(5) 7_557
C11 O12 1.194(3) .
C6 C7 1.503(4) .
C7 C8 1.507(5) .
C3 C2 1.532(5) .
C2 C1 1.449(6) .
C8 C9 1.514(5) .

loop_
_geom_hbond_atom_site_label_D
_geom_hbond_atom_site_label_H
_geom_hbond_atom_site_label_A
_geom_hbond_distance_DH
_geom_hbond_distance_HA
_geom_hbond_distance_DA
_geom_hbond_angle_DHA
_geom_hbond_site_symmetry_A
N5 H5A O17 0.91 2.08 2.820(3) 137.8 .
N5 H5A O16 0.91 2.25 3.129(3) 161.0 .
N5 H5B O16 0.91 1.84 2.731(3) 165.9 7_556
O13 H1 O17 0.89(4) 1.64(4) 2.496(3) 160(3) 6_565
